data_7218942
loop_
_publ_author_name
'Ma, Yong'
'Gu, Pei-Yang'
'Zhou, feng'
'Dong, Huilong'
'Li, Youyong'
'Xu, Qingfeng'
'Lu, Jian-Mei'
'Ma, Wanli'

_publ_section_title
;
 Different interaction between metal electrode and organic layer and their
 different electrical bistability performances
;
_journal_name_full 'RSC Adv.'
_journal_paper_doi 10.1039/C4RA12893A
_journal_year 2014
_chemical_formula_moiety 'C24 H16 N6 O2, 2(H2 O)'
_chemical_formula_sum 'C24 H20 N6 O4'
_chemical_formula_weight 456.46
_chemical_name_systematic
; 
 ? 
;
_space_group_IT_number 19
_symmetry_cell_setting orthorhombic
_symmetry_Int_Tables_number 19
_symmetry_space_group_name_Hall 'P 2ac 2ab'
_symmetry_space_group_name_H-M 'P 21 21 21'
_atom_sites_solution_hydrogens geom
_atom_sites_solution_primary direct
_atom_sites_solution_secondary difmap
_audit_creation_method SHELXL-97
_audit_update_record
;
2013-12-19 deposited with the CCDC.
2014-11-26 downloaded from the CCDC.
;
_cell_angle_alpha 90.00
_cell_angle_beta 90.00
_cell_angle_gamma 90.00
_cell_formula_units_Z 4
_cell_length_a 4.6051(10)
_cell_length_b 13.887(3)
_cell_length_c 33.216(7)
_cell_measurement_reflns_used 9641
_cell_measurement_temperature 223(2)
_cell_measurement_theta_max 27.5
_cell_measurement_theta_min 3.0
_cell_volume 2124.2(8)
_computing_cell_refinement CrystalClear
_computing_data_collection CrystalClear
_computing_data_reduction CrystalStructure
_computing_publication_material 'CrystalStructure 3.7.0'
_computing_structure_refinement 'SHELXL-97 (Sheldrick, 1997)'
_computing_structure_solution 'SHELXS-97 (Sheldrick, 1990)'
_diffrn_ambient_temperature 223(2)
_diffrn_detector_area_resol_mean 14.63
_diffrn_measured_fraction_theta_full 0.996
_diffrn_measured_fraction_theta_max 0.996
_diffrn_measurement_device_type 'Rigaku Saturn'
_diffrn_measurement_method \w
_diffrn_radiation_monochromator graphite
_diffrn_radiation_source 'fine-focus sealed tube'
_diffrn_radiation_type MoK\a
_diffrn_radiation_wavelength 0.71075
_diffrn_reflns_av_R_equivalents 0.0713
_diffrn_reflns_av_sigmaI/netI 0.0849
_diffrn_reflns_limit_h_max 5
_diffrn_reflns_limit_h_min -5
_diffrn_reflns_limit_k_max 18
_diffrn_reflns_limit_k_min -16
_diffrn_reflns_limit_l_max 43
_diffrn_reflns_limit_l_min -29
_diffrn_reflns_number 11621
_diffrn_reflns_theta_full 27.44
_diffrn_reflns_theta_max 27.44
_diffrn_reflns_theta_min 3.00
_exptl_absorpt_coefficient_mu 0.101
_exptl_absorpt_correction_T_max 0.985
_exptl_absorpt_correction_T_min 0.648
_exptl_absorpt_correction_type multi-scan
_exptl_absorpt_process_details 'Jacobson, R. (1998) Private communication'
_exptl_crystal_colour orange
_exptl_crystal_density_diffrn 1.427
_exptl_crystal_density_method 'not measured'
_exptl_crystal_description prism
_exptl_crystal_F_000 952
_exptl_crystal_size_max 0.60
_exptl_crystal_size_mid 0.20
_exptl_crystal_size_min 0.15
_refine_diff_density_max 0.183
_refine_diff_density_min -0.203
_refine_diff_density_rms 0.048
_refine_ls_abs_structure_details 'Flack H D (1983), Acta Cryst. A39, 876-881'
_refine_ls_abs_structure_Flack 3(2)
_refine_ls_extinction_method none
_refine_ls_goodness_of_fit_ref 1.102
_refine_ls_hydrogen_treatment mixed
_refine_ls_matrix_type full
_refine_ls_number_parameters 320
_refine_ls_number_reflns 4749
_refine_ls_number_restraints 4
_refine_ls_restrained_S_all 1.102
_refine_ls_R_factor_all 0.0991
_refine_ls_R_factor_gt 0.0681
_refine_ls_shift/su_max 0.000
_refine_ls_shift/su_mean 0.000
_refine_ls_structure_factor_coef Fsqd
_refine_ls_weighting_details 'calc w=1/[\s^2^(Fo^2^)+(0.0456P)^2^+0.0000P] where P=(Fo^2^+2Fc^2^)/3'
_refine_ls_weighting_scheme calc
_refine_ls_wR_factor_gt 0.1336
_refine_ls_wR_factor_ref 0.1490
_reflns_number_gt 3398
_reflns_number_total 4749
_reflns_threshold_expression >2sigma(I)
_cod_data_source_file c4ra12893a2.cif
_cod_data_source_block shelxl
_cod_original_cell_volume 2124.1(8)
_cod_database_code 7218942

loop_
_symmetry_equiv_pos_as_xyz
'x, y, z'
'x+1/2, -y+1/2, -z'
'-x, y+1/2, -z+1/2'
'-x+1/2, -y, z+1/2'

loop_
_atom_site_label
_atom_site_type_symbol
_atom_site_fract_x
_atom_site_fract_y
_atom_site_fract_z
_atom_site_U_iso_or_equiv
_atom_site_adp_type
_atom_site_occupancy
_atom_site_symmetry_multiplicity
_atom_site_calc_flag
_atom_site_refinement_flags
O1 O 0.3132(6) 0.26324(17) 0.34556(7) 0.0504(7) Uani 1 1 d .
O2 O -0.2892(6) 0.52081(17) 0.33110(7) 0.0472(6) Uani 1 1 d .
O3 O 0.5925(6) 0.5486(2) 0.11226(9) 0.0576(7) Uani 1 1 d D
O4 O 0.8996(7) 0.15542(19) 0.40111(8) 0.0559(7) Uani 1 1 d D
N1 N 0.0394(6) 0.39894(19) 0.33914(8) 0.0391(6) Uani 1 1 d .
N2 N -0.0792(7) 0.3743(2) 0.37722(8) 0.0426(7) Uani 1 1 d .
N3 N -0.4744(8) 0.3907(3) 0.51651(10) 0.0579(9) Uani 1 1 d .
N4 N 0.6578(6) 0.3889(2) 0.16600(8) 0.0383(6) Uani 1 1 d .
H4 H 0.5956 0.4372 0.1517 0.046 Uiso 1 1 calc R
N5 N 0.8688(6) 0.32874(19) 0.15106(8) 0.0384(6) Uani 1 1 d .
N6 N 1.6211(7) 0.1796(3) 0.05867(11) 0.0612(9) Uani 1 1 d .
C1 C 0.2348(7) 0.3298(2) 0.32360(10) 0.0392(7) Uani 1 1 d .
C2 C 0.3340(7) 0.3440(2) 0.28259(9) 0.0341(7) Uani 1 1 d .
C3 C 0.2302(7) 0.4231(2) 0.25923(10) 0.0335(7) Uani 1 1 d .
C4 C 0.0205(7) 0.4867(2) 0.27548(10) 0.0341(7) Uani 1 1 d .
C5 C -0.0932(7) 0.4729(2) 0.31657(10) 0.0396(8) Uani 1 1 d .
C6 C 0.5303(7) 0.2811(2) 0.26526(10) 0.0396(8) Uani 1 1 d .
H6 H 0.5947 0.2279 0.2803 0.048 Uiso 1 1 calc R
C7 C 0.6361(7) 0.2936(2) 0.22645(10) 0.0398(8) Uani 1 1 d .
H7 H 0.7682 0.2489 0.2157 0.048 Uiso 1 1 calc R
C8 C 0.5466(7) 0.3721(2) 0.20348(9) 0.0340(7) Uani 1 1 d .
C9 C 0.3309(7) 0.4376(2) 0.21939(10) 0.0336(7) Uani 1 1 d .
C10 C 0.2149(7) 0.5156(2) 0.19722(10) 0.0371(7) Uani 1 1 d .
H10 H 0.2813 0.5267 0.1709 0.045 Uiso 1 1 calc R
C11 C 0.0073(7) 0.5756(2) 0.21331(10) 0.0396(8) Uani 1 1 d .
H11 H -0.0694 0.6263 0.1978 0.048 Uiso 1 1 calc R
C12 C -0.0889(7) 0.5611(2) 0.25266(10) 0.0397(8) Uani 1 1 d .
H12 H -0.2297 0.6024 0.2637 0.048 Uiso 1 1 calc R
C13 C -0.0960(7) 0.4444(3) 0.40186(11) 0.0425(8) Uani 1 1 d .
H13 H -0.0222 0.5054 0.3951 0.051 Uiso 1 1 calc R
C14 C -0.2346(7) 0.4271(2) 0.44119(10) 0.0403(8) Uani 1 1 d .
C15 C -0.4419(8) 0.3561(3) 0.44591(11) 0.0449(8) Uani 1 1 d .
H15 H -0.5032 0.3190 0.4238 0.054 Uiso 1 1 calc R
C16 C -0.5572(9) 0.3409(3) 0.48364(12) 0.0558(10) Uani 1 1 d .
H16 H -0.7008 0.2933 0.4866 0.067 Uiso 1 1 calc R
C17 C -0.2798(9) 0.4603(3) 0.51143(12) 0.0566(10) Uani 1 1 d .
H17 H -0.2212 0.4960 0.5341 0.068 Uiso 1 1 calc R
C18 C -0.1585(9) 0.4830(3) 0.47418(11) 0.0481(9) Uani 1 1 d .
H18 H -0.0286 0.5348 0.4715 0.058 Uiso 1 1 calc R
C19 C 0.9816(7) 0.3531(3) 0.11698(10) 0.0419(8) Uani 1 1 d .
H19 H 0.9203 0.4100 0.1042 0.050 Uiso 1 1 calc R
C20 C 1.2022(7) 0.2935(2) 0.09825(11) 0.0393(8) Uani 1 1 d .
C21 C 1.3162(8) 0.3196(3) 0.06081(11) 0.0506(9) Uani 1 1 d .
H21 H 1.2533 0.3763 0.0481 0.061 Uiso 1 1 calc R
C22 C 1.5230(8) 0.2614(3) 0.04244(13) 0.0585(11) Uani 1 1 d .
H22 H 1.5974 0.2805 0.0173 0.070 Uiso 1 1 calc R
C23 C 1.5103(8) 0.1556(3) 0.09498(14) 0.0562(10) Uani 1 1 d .
H23 H 1.5763 0.0984 0.1070 0.067 Uiso 1 1 calc R
C24 C 1.3056(8) 0.2097(2) 0.11570(12) 0.0475(9) Uani 1 1 d .
H24 H 1.2384 0.1898 0.1411 0.057 Uiso 1 1 calc R
H3A H 0.446(5) 0.582(2) 0.1101(13) 0.057 Uiso 1 1 d D
H3B H 0.726(6) 0.588(2) 0.1111(12) 0.057 Uiso 1 1 d D
H4A H 0.916(9) 0.146(3) 0.4256(4) 0.057 Uiso 1 1 d D
H4B H 0.932(9) 0.2083(14) 0.3909(11) 0.057 Uiso 1 1 d D

loop_
_atom_site_aniso_label
_atom_site_aniso_U_11
_atom_site_aniso_U_22
_atom_site_aniso_U_33
_atom_site_aniso_U_23
_atom_site_aniso_U_13
_atom_site_aniso_U_12
O1 0.0616(16) 0.0477(14) 0.0418(15) 0.0080(11) 0.0068(12) 0.0092(13)
O2 0.0469(13) 0.0529(14) 0.0418(15) -0.0021(11) 0.0069(11) 0.0096(12)
O3 0.0587(17) 0.0544(17) 0.0598(18) 0.0097(14) 0.0087(16) 0.0080(14)
O4 0.0660(17) 0.0538(15) 0.0479(16) 0.0045(14) -0.0018(15) -0.0093(15)
N1 0.0447(16) 0.0400(14) 0.0325(15) 0.0019(11) 0.0065(12) -0.0028(13)
N2 0.0464(16) 0.0457(15) 0.0357(16) 0.0008(13) 0.0031(13) 0.0008(15)
N3 0.062(2) 0.066(2) 0.045(2) 0.0050(17) 0.0084(17) 0.0113(19)
N4 0.0353(15) 0.0408(14) 0.0388(16) -0.0026(12) 0.0023(12) 0.0071(13)
N5 0.0367(14) 0.0380(14) 0.0405(17) -0.0046(12) 0.0011(12) 0.0008(13)
N6 0.0397(17) 0.069(2) 0.075(2) -0.0276(19) 0.0103(17) -0.0053(17)
C1 0.0402(17) 0.0371(17) 0.0402(19) -0.0014(15) -0.0044(15) -0.0042(16)
C2 0.0358(16) 0.0321(15) 0.0343(18) -0.0005(13) -0.0010(14) -0.0032(14)
C3 0.0322(15) 0.0320(15) 0.0364(18) -0.0012(13) -0.0044(13) -0.0044(14)
C4 0.0321(16) 0.0313(15) 0.0390(18) -0.0040(13) -0.0007(13) -0.0002(14)
C5 0.0405(18) 0.0362(16) 0.042(2) -0.0050(14) -0.0014(16) -0.0046(16)
C6 0.0396(18) 0.0349(16) 0.044(2) 0.0019(14) -0.0005(15) 0.0013(16)
C7 0.0377(17) 0.0383(17) 0.043(2) -0.0065(14) 0.0014(15) 0.0031(16)
C8 0.0316(16) 0.0398(16) 0.0305(17) -0.0017(13) 0.0022(13) -0.0029(15)
C9 0.0295(15) 0.0331(15) 0.0383(19) -0.0029(14) -0.0022(13) -0.0031(14)
C10 0.0384(17) 0.0371(16) 0.0358(19) 0.0032(14) 0.0039(14) -0.0023(16)
C11 0.0374(18) 0.0389(17) 0.043(2) 0.0053(15) -0.0026(15) 0.0000(16)
C12 0.0372(17) 0.0354(16) 0.047(2) -0.0079(15) -0.0008(16) 0.0032(16)
C13 0.0402(18) 0.0477(18) 0.040(2) 0.0002(16) -0.0013(15) -0.0026(17)
C14 0.0407(18) 0.0427(18) 0.038(2) 0.0026(14) 0.0007(15) 0.0015(16)
C15 0.0414(18) 0.053(2) 0.041(2) 0.0003(16) 0.0034(16) 0.0022(17)
C16 0.051(2) 0.056(2) 0.060(3) 0.010(2) 0.010(2) 0.001(2)
C17 0.061(2) 0.065(2) 0.044(2) -0.0042(19) -0.0024(19) 0.011(2)
C18 0.055(2) 0.0509(19) 0.039(2) -0.0026(16) -0.0007(16) 0.0036(18)
C19 0.0370(17) 0.0479(19) 0.041(2) -0.0008(15) 0.0002(15) 0.0000(17)
C20 0.0330(16) 0.0418(17) 0.043(2) -0.0102(15) 0.0013(15) -0.0030(16)
C21 0.045(2) 0.064(2) 0.042(2) -0.0012(18) 0.0060(17) -0.0018(19)
C22 0.043(2) 0.079(3) 0.053(2) -0.017(2) 0.0085(18) 0.001(2)
C23 0.045(2) 0.047(2) 0.077(3) -0.008(2) 0.010(2) -0.0017(19)
C24 0.0395(18) 0.0456(18) 0.057(2) -0.0056(17) 0.0061(18) -0.0031(17)

loop_
_atom_type_symbol
_atom_type_description
_atom_type_scat_dispersion_real
_atom_type_scat_dispersion_imag
_atom_type_scat_source
C C 0.0033 0.0016 'International Tables Vol C Tables 4.2.6.8 and 6.1.1.4'
H H 0.0000 0.0000 'International Tables Vol C Tables 4.2.6.8 and 6.1.1.4'
N N 0.0061 0.0033 'International Tables Vol C Tables 4.2.6.8 and 6.1.1.4'
O O 0.0106 0.0060 'International Tables Vol C Tables 4.2.6.8 and 6.1.1.4'

loop_
_geom_angle_atom_site_label_1
_geom_angle_atom_site_label_2
_geom_angle_atom_site_label_3
_geom_angle
H3A O3 H3B 104(4)
H4A O4 H4B 122(4)
C5 N1 C1 125.2(3)
C5 N1 N2 118.8(3)
C1 N1 N2 114.0(3)
C13 N2 N1 114.3(3)
C17 N3 C16 117.5(3)
C8 N4 N5 119.4(3)
C8 N4 H4 120.3
N5 N4 H4 120.3
C19 N5 N4 116.2(3)
C22 N6 C23 116.2(3)
O1 C1 N1 118.7(3)
O1 C1 C2 124.5(3)
N1 C1 C2 116.8(3)
C6 C2 C3 118.6(3)
C6 C2 C1 120.7(3)
C3 C2 C1 120.7(3)
C4 C3 C9 119.4(3)
C4 C3 C2 120.1(3)
C9 C3 C2 120.5(3)
C12 C4 C3 120.5(3)
C12 C4 C5 118.5(3)
C3 C4 C5 120.9(3)
O2 C5 N1 120.5(3)
O2 C5 C4 123.9(3)
N1 C5 C4 115.7(3)
C2 C6 C7 122.5(3)
C2 C6 H6 118.8
C7 C6 H6 118.8
C6 C7 C8 120.1(3)
C6 C7 H7 119.9
C8 C7 H7 119.9
N4 C8 C7 121.4(3)
N4 C8 C9 118.9(3)
C7 C8 C9 119.7(3)
C10 C9 C3 118.1(3)
C10 C9 C8 123.4(3)
C3 C9 C8 118.5(3)
C11 C10 C9 121.6(3)
C11 C10 H10 119.2
C9 C10 H10 119.2
C10 C11 C12 119.8(3)
C10 C11 H11 120.1
C12 C11 H11 120.1
C4 C12 C11 120.6(3)
C4 C12 H12 119.7
C11 C12 H12 119.7
N2 C13 C14 118.1(3)
N2 C13 H13 120.9
C14 C13 H13 120.9
C15 C14 C18 119.0(3)
C15 C14 C13 121.1(3)
C18 C14 C13 119.9(3)
C16 C15 C14 118.6(4)
C16 C15 H15 120.7
C14 C15 H15 120.7
N3 C16 C15 123.3(4)
N3 C16 H16 118.3
C15 C16 H16 118.3
N3 C17 C18 123.2(4)
N3 C17 H17 118.4
C18 C17 H17 118.4
C14 C18 C17 118.2(4)
C14 C18 H18 120.9
C17 C18 H18 120.9
N5 C19 C20 120.5(3)
N5 C19 H19 119.7
C20 C19 H19 119.7
C24 C20 C21 117.4(3)
C24 C20 C19 122.8(3)
C21 C20 C19 119.8(3)
C22 C21 C20 119.8(4)
C22 C21 H21 120.1
C20 C21 H21 120.1
N6 C22 C21 123.3(4)
N6 C22 H22 118.4
C21 C22 H22 118.4
N6 C23 C24 124.5(4)
N6 C23 H23 117.8
C24 C23 H23 117.8
C20 C24 C23 118.8(4)
C20 C24 H24 120.6
C23 C24 H24 120.6

loop_
_geom_bond_atom_site_label_1
_geom_bond_atom_site_label_2
_geom_bond_distance
O1 C1 1.231(4)
O2 C5 1.221(4)
O3 H3A 0.823(10)
O3 H3B 0.822(10)
O4 H4A 0.827(10)
O4 H4B 0.823(10)
N1 C5 1.410(4)
N1 C1 1.414(4)
N1 N2 1.419(4)
N2 C13 1.274(4)
N3 C17 1.329(5)
N3 C16 1.347(5)
N4 C8 1.366(4)
N4 N5 1.374(3)
N4 H4 0.8700
N5 C19 1.291(4)
N6 C22 1.336(5)
N6 C23 1.351(5)
C1 C2 1.451(4)
C2 C6 1.382(4)
C2 C3 1.427(4)
C3 C4 1.416(4)
C3 C9 1.417(4)
C4 C12 1.377(4)
C4 C5 1.474(5)
C6 C7 1.389(5)
C6 H6 0.9400
C7 C8 1.394(4)
C7 H7 0.9400
C8 C9 1.446(4)
C9 C10 1.415(4)
C10 C11 1.377(5)
C10 H10 0.9400
C11 C12 1.395(5)
C11 H11 0.9400
C12 H12 0.9400
C13 C14 1.474(5)
C13 H13 0.9400
C14 C15 1.381(5)
C14 C18 1.388(5)
C15 C16 1.377(5)
C15 H15 0.9400
C16 H16 0.9400
C17 C18 1.394(5)
C17 H17 0.9400
C18 H18 0.9400
C19 C20 1.450(5)
C19 H19 0.9400
C20 C24 1.385(5)
C20 C21 1.398(5)
C21 C22 1.390(5)
C21 H21 0.9400
C22 H22 0.9400
C23 C24 1.388(5)
C23 H23 0.9400
C24 H24 0.9400

loop_
_geom_hbond_atom_site_label_D
_geom_hbond_atom_site_label_H
_geom_hbond_atom_site_label_A
_geom_hbond_distance_DH
_geom_hbond_distance_HA
_geom_hbond_distance_DA
_geom_hbond_angle_DHA
_geom_hbond_site_symmetry_A
O4 H4B O1 0.823(10) 2.44(3) 3.045(4) 132(3) 1_655
O4 H4B N2 0.823(10) 2.350(16) 3.143(4) 162(4) 1_655
O4 H4A N3 0.827(10) 2.053(14) 2.870(4) 169(4) 2_656
O3 H3B O4 0.822(10) 2.005(16) 2.805(4) 164(4) 3_755
O3 H3A O4 0.823(10) 1.925(12) 2.745(4) 174(4) 3_655
C24 H24 O2 0.94 2.53 3.164(4) 124.7 3_645
N4 H4 O3 0.87 2.03 2.863(4) 160.6 .
C10 H10 O3 0.94 2.44 3.346(4) 162.9 .
C19 H19 O3 0.94 2.46 3.256(5) 142.4 .

loop_
_geom_torsion_atom_site_label_1
_geom_torsion_atom_site_label_2
_geom_torsion_atom_site_label_3
_geom_torsion_atom_site_label_4
_geom_torsion
C5 N1 N2 C13 -56.6(4)
C1 N1 N2 C13 138.7(3)
C8 N4 N5 C19 -174.4(3)
C5 N1 C1 O1 -172.9(3)
N2 N1 C1 O1 -9.3(4)
C5 N1 C1 C2 8.4(4)
N2 N1 C1 C2 172.0(3)
O1 C1 C2 C6 -0.1(5)
N1 C1 C2 C6 178.5(3)
O1 C1 C2 C3 179.7(3)
N1 C1 C2 C3 -1.7(4)
C6 C2 C3 C4 177.6(3)
C1 C2 C3 C4 -2.2(5)
C6 C2 C3 C9 -1.2(4)
C1 C2 C3 C9 179.0(3)
C9 C3 C4 C12 1.2(4)
C2 C3 C4 C12 -177.6(3)
C9 C3 C4 C5 178.9(3)
C2 C3 C4 C5 0.2(4)
C1 N1 C5 O2 169.7(3)
N2 N1 C5 O2 6.8(4)
C1 N1 C5 C4 -10.3(4)
N2 N1 C5 C4 -173.2(3)
C12 C4 C5 O2 3.5(5)
C3 C4 C5 O2 -174.3(3)
C12 C4 C5 N1 -176.5(3)
C3 C4 C5 N1 5.6(4)
C3 C2 C6 C7 1.8(5)
C1 C2 C6 C7 -178.4(3)
C2 C6 C7 C8 0.5(5)
N5 N4 C8 C7 -2.0(4)
N5 N4 C8 C9 178.2(3)
C6 C7 C8 N4 176.7(3)
C6 C7 C8 C9 -3.5(5)
C4 C3 C9 C10 -0.4(4)
C2 C3 C9 C10 178.4(3)
C4 C3 C9 C8 179.6(3)
C2 C3 C9 C8 -1.7(4)
N4 C8 C9 C10 3.8(5)
C7 C8 C9 C10 -176.0(3)
N4 C8 C9 C3 -176.2(3)
C7 C8 C9 C3 4.0(4)
C3 C9 C10 C11 -0.8(4)
C8 C9 C10 C11 179.2(3)
C9 C10 C11 C12 1.2(5)
C3 C4 C12 C11 -0.7(5)
C5 C4 C12 C11 -178.6(3)
C10 C11 C12 C4 -0.5(5)
N1 N2 C13 C14 176.0(3)
N2 C13 C14 C15 -26.9(5)
N2 C13 C14 C18 153.5(3)
C18 C14 C15 C16 -2.6(5)
C13 C14 C15 C16 177.8(3)
C17 N3 C16 C15 2.7(6)
C14 C15 C16 N3 -1.2(6)
C16 N3 C17 C18 -0.5(6)
C15 C14 C18 C17 4.6(5)
C13 C14 C18 C17 -175.8(3)
N3 C17 C18 C14 -3.2(6)
N4 N5 C19 C20 -178.8(3)
N5 C19 C20 C24 -1.0(5)
N5 C19 C20 C21 178.2(3)
C24 C20 C21 C22 0.6(5)
C19 C20 C21 C22 -178.6(3)
C23 N6 C22 C21 -0.8(6)
C20 C21 C22 N6 0.4(6)
C22 N6 C23 C24 0.1(6)
C21 C20 C24 C23 -1.2(5)
C19 C20 C24 C23 178.0(3)
N6 C23 C24 C20 0.9(6)
